data_1569812
loop_
_publ_author_name
'Li, Guangyan'
'Wang, Ting'
'Huang, Xin'
'Wang, Na'
'Zhou, Lina'
'Tian, Beiqian'
'Feng, Ziwei'
'Liu, Ailing'
'Li, Yaling'
'Hao, Hongxun'

_publ_section_title
;
 Crystal Structure Analysis, Stability, Phase Transformation and Selective
 Nucleation Mechanism of Fluralaner Polymorphs
;
_journal_issue 8
_journal_name_full Crystals
_journal_page_first 1241
_journal_paper_doi 10.3390/cryst13081241
_journal_volume 13
_journal_year 2023
_chemical_absolute_configuration ad
_chemical_formula_moiety 'C22 H17 Cl2 F6 N3 O3'
_chemical_formula_sum 'C22 H17 Cl2 F6 N3 O3'
_chemical_formula_weight 556.28
_space_group_crystal_system orthorhombic
_space_group_IT_number 29
_space_group_name_Hall 'P 2c -2ac'
_space_group_name_H-M_alt 'P c a 21'
_atom_sites_solution_hydrogens geom
_atom_sites_solution_primary dual
_audit_creation_date 2021-11-20
_audit_creation_method
;
Olex2 1.2
(compiled 2018.05.29 svn.r3508 for OlexSys, GUI svn.r5506)
;
_cell_angle_alpha 90
_cell_angle_beta 90
_cell_angle_gamma 90
_cell_formula_units_Z 4
_cell_length_a 12.6058(7)
_cell_length_b 20.0622(15)
_cell_length_c 9.0538(5)
_cell_measurement_reflns_used 5820
_cell_measurement_temperature 113.15
_cell_measurement_theta_max 32.1640
_cell_measurement_theta_min 2.0210
_cell_volume 2289.7(2)
_computing_cell_refinement 'CrysAlisPro 1.171.39.46 (Rigaku OD, 2018)'
_computing_data_collection 'CrysAlisPro 1.171.39.46 (Rigaku OD, 2018)'
_computing_data_reduction 'CrysAlisPro 1.171.39.46 (Rigaku OD, 2018)'
_computing_molecular_graphics 'Olex2 (Dolomanov et al., 2009)'
_computing_publication_material 'Olex2 (Dolomanov et al., 2009)'
_computing_structure_refinement 'ShelXL (Sheldrick, 2015)'
_computing_structure_solution 'ShelXT (Sheldrick, 2015)'
_diffrn_ambient_temperature 113.15
_diffrn_detector 'CCD plate'
_diffrn_measured_fraction_theta_full 0.999
_diffrn_measured_fraction_theta_max 0.998
_diffrn_measurement_details
;
List of Runs (angles in degrees, time in seconds):

  # Type    Start    End  Width  t~exp~   \w     \q     \k     \f   Frames
--------------------------------------------------------------------------
  1  \w   -120.00  60.00   1.00   10.00    --  -30.00  45.00   0.00  180
  2  \w   -120.00  60.00   1.00   10.00    --  -30.00  45.00  90.00  180
  3  \w   -120.00  60.00   1.00   10.00    --  -30.00  45.00 180.00  180
;
_diffrn_measurement_device 'abstract diffractometer'
_diffrn_measurement_device_type 'Rigaku Saturn 70 CCD'
_diffrn_measurement_method '\w scans'
_diffrn_orient_matrix_type 'CrysAlisPro convention (1999,Acta A55,543-557)'
_diffrn_orient_matrix_UB_11 -0.0186958000
_diffrn_orient_matrix_UB_12 -0.0333593000
_diffrn_orient_matrix_UB_13 -0.0011693000
_diffrn_orient_matrix_UB_21 0.0529012000
_diffrn_orient_matrix_UB_22 -0.0116774000
_diffrn_orient_matrix_UB_23 -0.0063966000
_diffrn_orient_matrix_UB_31 0.0040920000
_diffrn_orient_matrix_UB_32 -0.0014498000
_diffrn_orient_matrix_UB_33 0.0780438000
_diffrn_radiation_monochromator confocal
_diffrn_radiation_probe x-ray
_diffrn_radiation_type MoK\a
_diffrn_radiation_wavelength 0.71073
_diffrn_reflns_av_R_equivalents 0.0943
_diffrn_reflns_av_unetI/netI 0.0745
_diffrn_reflns_Laue_measured_fraction_full 0.999
_diffrn_reflns_Laue_measured_fraction_max 0.998
_diffrn_reflns_limit_h_max 15
_diffrn_reflns_limit_h_min -15
_diffrn_reflns_limit_k_max 25
_diffrn_reflns_limit_k_min -25
_diffrn_reflns_limit_l_max 11
_diffrn_reflns_limit_l_min -11
_diffrn_reflns_number 20411
_diffrn_reflns_point_group_measured_fraction_full 0.996
_diffrn_reflns_point_group_measured_fraction_max 0.995
_diffrn_reflns_theta_full 25.242
_diffrn_reflns_theta_max 26.357
_diffrn_reflns_theta_min 2.595
_diffrn_source 'rotating anode'
_diffrn_source_type 'Enhance (Mo) X-ray Source'
_exptl_absorpt_coefficient_mu 0.364
_exptl_absorpt_correction_T_max 1.00000
_exptl_absorpt_correction_T_min 0.59555
_exptl_absorpt_correction_type multi-scan
_exptl_absorpt_process_details 'CrysAlisPro 1.171.39.46 (Rigaku Oxford Diffraction, 2018)'
_exptl_crystal_density_diffrn 1.614
_exptl_crystal_description block
_exptl_crystal_F_000 1128
_exptl_crystal_size_max 0.24
_exptl_crystal_size_mid 0.22
_exptl_crystal_size_min 0.2
_refine_diff_density_max 0.260
_refine_diff_density_min -0.262
_refine_diff_density_rms 0.054
_refine_ls_abs_structure_details
;
 Flack x determined using 1137 quotients [(I+)-(I-)]/[(I+)+(I-)]
 (Parsons, Flack and Wagner, Acta Cryst. B69 (2013) 249-259).
;
_refine_ls_abs_structure_Flack 0.08(6)
_refine_ls_extinction_coef 0.0025(6)
_refine_ls_extinction_expression Fc^*^=kFc[1+0.001xFc^2^\l^3^/sin(2\q)]^-1/4^
_refine_ls_extinction_method 'SHELXL-2018/3 (Sheldrick 2018)'
_refine_ls_goodness_of_fit_ref 1.041
_refine_ls_hydrogen_treatment constr
_refine_ls_matrix_type full
_refine_ls_number_parameters 327
_refine_ls_number_reflns 4665
_refine_ls_number_restraints 1
_refine_ls_restrained_S_all 1.041
_refine_ls_R_factor_all 0.0830
_refine_ls_R_factor_gt 0.0518
_refine_ls_shift/su_max 0.000
_refine_ls_shift/su_mean 0.000
_refine_ls_structure_factor_coef Fsqd
_refine_ls_weighting_details 'w=1/[\s^2^(Fo^2^)+(0.0354P)^2^] where P=(Fo^2^+2Fc^2^)/3'
_refine_ls_weighting_scheme calc
_refine_ls_wR_factor_gt 0.0866
_refine_ls_wR_factor_ref 0.0971
_reflns_Friedel_coverage 0.865
_reflns_Friedel_fraction_full 0.994
_reflns_Friedel_fraction_max 0.991
_reflns_number_gt 3425
_reflns_number_total 4665
_reflns_threshold_expression 'I > 2\s(I)'
_cod_data_source_file r20211106d.cif
_cod_data_source_block r20211106d
_cod_database_code 1569812
_shelx_shelxl_version_number 2018/3
_chemical_oxdiff_formula 'C11 H10 N O'
_shelx_space_group_comment
;
The symmetry employed for this shelxl refinement is uniquely defined
by the following loop, which should always be used as a source of
symmetry information in preference to the above space-group names.
They are only intended as comments.
;
_shelx_estimated_absorpt_t_max 0.931
_shelx_estimated_absorpt_t_min 0.918
_reflns_odcompleteness_completeness 99.70
_reflns_odcompleteness_iscentric 1
_reflns_odcompleteness_theta 26.32
_olex2_refinement_description
;
1. Fixed Uiso
 At 1.2 times of:
  All C(H) groups, All C(H,H) groups, All N(H) groups
 At 1.5 times of:
  All C(H,H,H) groups
2.a Secondary CH2 refined with riding coordinates:
 C8(H8A,H8B), C17(H17A,H17B), C19(H19A,H19B)
2.b Aromatic/amide H refined with riding coordinates:
 N2(H2), N3(H3), C2(H2A), C4(H4), C6(H6), C11(H11), C14(H14), C15(H15)
2.c Idealised Me refined as rotating group:
 C22(H22A,H22B,H22C)
;
_olex2_submission_special_instructions 'No special instructions were received'
_oxdiff_exptl_absorpt_empirical_details
;
Empirical correction (ABSPACK) includes:
- Absorption correction using spherical harmonics
- Frame scaling
;
_oxdiff_exptl_absorpt_empirical_full_max 1.440
_oxdiff_exptl_absorpt_empirical_full_min 0.679

loop_
_space_group_symop_operation_xyz
'x, y, z'
'-x, -y, z+1/2'
'x+1/2, -y, z'
'-x+1/2, y, z+1/2'

loop_
_atom_site_label
_atom_site_type_symbol
_atom_site_fract_x
_atom_site_fract_y
_atom_site_fract_z
_atom_site_U_iso_or_equiv
_atom_site_adp_type
_atom_site_occupancy
_atom_site_site_symmetry_order
_atom_site_calc_flag
_atom_site_refinement_flags_posn
_atom_site_refinement_flags_adp
_atom_site_refinement_flags_occupancy
_atom_site_disorder_assembly
_atom_site_disorder_group
Cl1 Cl 0.19953(10) 0.08915(8) 0.44398(18) 0.0432(4) Uani 1 1 d . . . . .
Cl2 Cl 0.55925(12) 0.03547(7) 0.15821(16) 0.0423(4) Uani 1 1 d . . . . .
F1 F 0.5628(3) 0.09148(14) 0.8150(3) 0.0412(8) Uani 1 1 d . . . . .
F2 F 0.6967(2) 0.09602(15) 0.6684(4) 0.0444(9) Uani 1 1 d . . . . .
F3 F 0.6785(2) 0.16889(15) 0.8405(3) 0.0422(9) Uani 1 1 d . . . . .
F4 F 0.4242(3) 0.69191(18) 0.5531(4) 0.0554(11) Uani 1 1 d . . . . .
F5 F 0.3932(2) 0.77809(17) 0.6866(4) 0.0461(9) Uani 1 1 d . . . . .
F6 F 0.4983(3) 0.70156(17) 0.7648(4) 0.0470(9) Uani 1 1 d . . . . .
O1 O 0.4904(3) 0.21211(16) 0.7342(4) 0.0267(8) Uani 1 1 d . . . . .
O2 O 0.6697(3) 0.57742(17) 0.3502(4) 0.0312(9) Uani 1 1 d . . . . .
O3 O 0.7452(3) 0.73595(17) 0.7127(4) 0.0344(9) Uani 1 1 d . . . . .
N1 N 0.5090(3) 0.2812(2) 0.7245(5) 0.0260(10) Uani 1 1 d . . . . .
N2 N 0.7627(3) 0.59419(19) 0.5582(5) 0.0264(10) Uani 1 1 d . . . . .
H2 H 0.783381 0.577071 0.642981 0.032 Uiso 1 1 calc R . . . .
N3 N 0.6374(3) 0.7270(2) 0.5160(5) 0.0304(10) Uani 1 1 d . . . . .
H3 H 0.627056 0.708941 0.428535 0.036 Uiso 1 1 calc R . . . .
C1 C 0.3364(4) 0.0962(3) 0.4320(6) 0.0284(12) Uani 1 1 d . . . . .
C2 C 0.3861(4) 0.0648(3) 0.3164(6) 0.0273(12) Uani 1 1 d . . . . .
H2A H 0.347194 0.039729 0.245720 0.033 Uiso 1 1 calc R . . . .
C3 C 0.4941(4) 0.0711(2) 0.3075(6) 0.0282(12) Uani 1 1 d . . . . .
C4 C 0.5520(4) 0.1065(2) 0.4090(6) 0.0265(12) Uani 1 1 d . . . . .
H4 H 0.626854 0.109968 0.399639 0.032 Uiso 1 1 calc R . . . .
C5 C 0.4997(4) 0.1374(2) 0.5259(6) 0.0230(11) Uani 1 1 d . . . . .
C6 C 0.3909(4) 0.1325(2) 0.5380(6) 0.0253(12) Uani 1 1 d . . . . .
H6 H 0.354192 0.153435 0.617073 0.030 Uiso 1 1 calc R . . . .
C7 C 0.5625(4) 0.1773(2) 0.6369(5) 0.0232(11) Uani 1 1 d . . . . .
C8 C 0.6324(4) 0.2316(2) 0.5694(6) 0.0274(12) Uani 1 1 d . . . . .
H8A H 0.707483 0.226414 0.599156 0.033 Uiso 1 1 calc R . . . .
H8B H 0.627490 0.231847 0.460238 0.033 Uiso 1 1 calc R . . . .
C9 C 0.5842(4) 0.2925(3) 0.6349(5) 0.0236(12) Uani 1 1 d . . . . .
C10 C 0.6162(4) 0.3610(2) 0.5993(6) 0.0243(12) Uani 1 1 d . . . . .
C11 C 0.5665(4) 0.4146(2) 0.6648(6) 0.0269(12) Uani 1 1 d . . . . .
H11 H 0.512379 0.406735 0.735774 0.032 Uiso 1 1 calc R . . . .
C12 C 0.5933(4) 0.4797(2) 0.6298(6) 0.0262(12) Uani 1 1 d . . . . .
C13 C 0.6730(4) 0.4900(2) 0.5247(6) 0.0259(12) Uani 1 1 d . . . . .
C14 C 0.7219(4) 0.4363(3) 0.4591(6) 0.0324(13) Uani 1 1 d . . . . .
H14 H 0.775338 0.443816 0.387019 0.039 Uiso 1 1 calc R . . . .
C15 C 0.6951(4) 0.3721(3) 0.4958(6) 0.0331(14) Uani 1 1 d . . . . .
H15 H 0.730409 0.335614 0.450452 0.040 Uiso 1 1 calc R . . . .
C16 C 0.7015(4) 0.5579(2) 0.4709(6) 0.0245(12) Uani 1 1 d . . . . .
C17 C 0.7972(4) 0.6609(2) 0.5203(6) 0.0271(12) Uani 1 1 d . . . . .
H17A H 0.795734 0.666572 0.411729 0.032 Uiso 1 1 calc R . . . .
H17B H 0.871092 0.667686 0.554347 0.032 Uiso 1 1 calc R . . . .
C18 C 0.7256(4) 0.7121(3) 0.5918(6) 0.0264(12) Uani 1 1 d . . . . .
C19 C 0.5596(4) 0.7718(3) 0.5749(6) 0.0311(13) Uani 1 1 d . . . . .
H19A H 0.531997 0.800521 0.494605 0.037 Uiso 1 1 calc R . . . .
H19B H 0.593193 0.800964 0.649664 0.037 Uiso 1 1 calc R . . . .
C20 C 0.4703(4) 0.7350(3) 0.6437(7) 0.0383(14) Uani 1 1 d . . . . .
C21 C 0.6251(4) 0.1328(3) 0.7402(6) 0.0309(13) Uani 1 1 d . . . . .
C22 C 0.5371(5) 0.5369(3) 0.7013(7) 0.0482(18) Uani 1 1 d . . . . .
H22A H 0.581476 0.555325 0.780206 0.072 Uiso 1 1 calc GR . . . .
H22B H 0.469714 0.521411 0.743031 0.072 Uiso 1 1 calc GR . . . .
H22C H 0.523140 0.571531 0.627376 0.072 Uiso 1 1 calc GR . . . .

loop_
_atom_site_aniso_label
_atom_site_aniso_U_11
_atom_site_aniso_U_22
_atom_site_aniso_U_33
_atom_site_aniso_U_23
_atom_site_aniso_U_13
_atom_site_aniso_U_12
Cl1 0.0259(7) 0.0640(10) 0.0398(8) -0.0097(8) -0.0024(7) -0.0030(7)
Cl2 0.0465(9) 0.0475(9) 0.0329(8) -0.0144(7) 0.0110(8) -0.0069(7)
F1 0.056(2) 0.0359(19) 0.0314(19) 0.0114(16) -0.0064(17) -0.0048(16)
F2 0.0409(18) 0.0452(19) 0.047(2) -0.0010(18) -0.0051(18) 0.0163(15)
F3 0.048(2) 0.047(2) 0.0316(19) -0.0002(17) -0.0182(16) -0.0044(16)
F4 0.045(2) 0.063(2) 0.058(3) -0.024(2) 0.0002(19) -0.0136(17)
F5 0.0349(19) 0.060(2) 0.044(2) -0.0076(17) 0.0030(16) 0.0116(16)
F6 0.049(2) 0.053(2) 0.039(2) 0.0116(17) 0.0111(18) 0.0030(17)
O1 0.031(2) 0.0237(19) 0.0250(19) -0.0018(15) 0.0070(17) -0.0030(16)
O2 0.036(2) 0.038(2) 0.020(2) 0.0054(17) -0.0037(18) -0.0066(17)
O3 0.041(2) 0.041(2) 0.021(2) -0.0012(18) -0.0089(18) -0.0018(19)
N1 0.030(2) 0.024(2) 0.024(2) -0.002(2) -0.001(2) -0.002(2)
N2 0.035(2) 0.029(2) 0.015(2) 0.0051(19) -0.006(2) -0.005(2)
N3 0.029(2) 0.044(3) 0.018(2) -0.004(2) -0.004(2) 0.003(2)
C1 0.026(3) 0.031(3) 0.027(3) 0.005(3) -0.004(3) 0.002(2)
C2 0.033(3) 0.025(3) 0.024(3) -0.002(2) -0.002(3) -0.003(2)
C3 0.041(3) 0.024(3) 0.020(3) -0.003(2) 0.007(3) 0.002(3)
C4 0.030(3) 0.026(3) 0.024(3) 0.002(2) 0.004(2) -0.002(2)
C5 0.026(3) 0.022(3) 0.021(3) 0.002(2) -0.003(2) -0.001(2)
C6 0.030(3) 0.025(3) 0.021(3) 0.000(2) 0.000(2) 0.001(2)
C7 0.022(3) 0.026(3) 0.021(3) -0.002(2) -0.001(2) 0.003(2)
C8 0.028(3) 0.034(3) 0.020(3) -0.001(2) 0.000(2) -0.002(2)
C9 0.020(3) 0.031(3) 0.020(3) -0.001(2) -0.002(2) 0.001(2)
C10 0.024(3) 0.025(3) 0.025(3) 0.000(2) -0.005(2) -0.004(2)
C11 0.026(3) 0.033(3) 0.022(3) 0.000(3) 0.005(2) -0.007(2)
C12 0.025(3) 0.028(3) 0.026(3) -0.003(2) 0.002(2) -0.001(2)
C13 0.028(3) 0.028(3) 0.022(3) 0.002(2) -0.005(2) -0.002(2)
C14 0.032(3) 0.036(3) 0.029(3) 0.002(3) 0.014(3) 0.000(2)
C15 0.033(3) 0.032(3) 0.035(4) -0.004(3) 0.006(3) 0.005(2)
C16 0.023(2) 0.029(3) 0.022(3) -0.002(2) -0.002(2) 0.000(2)
C17 0.026(3) 0.032(3) 0.023(3) 0.003(2) 0.003(3) -0.005(2)
C18 0.029(3) 0.031(3) 0.019(3) 0.003(2) 0.003(3) -0.008(2)
C19 0.033(3) 0.040(3) 0.021(3) 0.002(2) -0.001(3) 0.005(3)
C20 0.035(3) 0.050(4) 0.029(4) -0.006(3) -0.002(3) 0.000(3)
C21 0.031(3) 0.033(3) 0.029(3) -0.001(3) -0.004(3) -0.001(3)
C22 0.051(4) 0.036(3) 0.058(5) -0.001(3) 0.026(3) -0.009(3)

loop_
_atom_type_symbol
_atom_type_description
_atom_type_scat_dispersion_real
_atom_type_scat_dispersion_imag
_atom_type_scat_source
C C 0.0033 0.0016 'International Tables Vol C Tables 4.2.6.8 and 6.1.1.4'
H H 0.0000 0.0000 'International Tables Vol C Tables 4.2.6.8 and 6.1.1.4'
Cl Cl 0.1484 0.1585 'International Tables Vol C Tables 4.2.6.8 and 6.1.1.4'
F F 0.0171 0.0103 'International Tables Vol C Tables 4.2.6.8 and 6.1.1.4'
N N 0.0061 0.0033 'International Tables Vol C Tables 4.2.6.8 and 6.1.1.4'
O O 0.0106 0.0060 'International Tables Vol C Tables 4.2.6.8 and 6.1.1.4'

loop_
_geom_angle_atom_site_label_1
_geom_angle_atom_site_label_2
_geom_angle_atom_site_label_3
_geom_angle
_geom_angle_site_symmetry_1
_geom_angle_site_symmetry_3
_geom_angle_publ_flag
N1 O1 C7 109.4(3) . . ?
C9 N1 O1 109.9(4) . . ?
C16 N2 H2 118.6 . . ?
C16 N2 C17 122.9(4) . . ?
C17 N2 H2 118.6 . . ?
C18 N3 H3 119.4 . . ?
C18 N3 C19 121.1(4) . . ?
C19 N3 H3 119.4 . . ?
C2 C1 Cl1 117.6(4) . . ?
C2 C1 C6 122.9(4) . . ?
C6 C1 Cl1 119.5(4) . . ?
C1 C2 H2A 121.4 . . ?
C3 C2 C1 117.1(5) . . ?
C3 C2 H2A 121.4 . . ?
C2 C3 Cl2 118.6(4) . . ?
C2 C3 C4 122.5(5) . . ?
C4 C3 Cl2 118.9(4) . . ?
C3 C4 H4 120.4 . . ?
C3 C4 C5 119.2(5) . . ?
C5 C4 H4 120.4 . . ?
C4 C5 C7 119.6(4) . . ?
C6 C5 C4 120.0(5) . . ?
C6 C5 C7 120.4(5) . . ?
C1 C6 H6 120.8 . . ?
C5 C6 C1 118.4(5) . . ?
C5 C6 H6 120.8 . . ?
O1 C7 C5 109.4(4) . . ?
O1 C7 C8 105.2(4) . . ?
O1 C7 C21 103.7(4) . . ?
C5 C7 C8 114.5(4) . . ?
C5 C7 C21 111.8(4) . . ?
C21 C7 C8 111.5(4) . . ?
C7 C8 H8A 111.6 . . ?
C7 C8 H8B 111.6 . . ?
H8A C8 H8B 109.4 . . ?
C9 C8 C7 101.0(4) . . ?
C9 C8 H8A 111.6 . . ?
C9 C8 H8B 111.6 . . ?
N1 C9 C8 114.4(4) . . ?
N1 C9 C10 120.8(5) . . ?
C10 C9 C8 124.7(4) . . ?
C11 C10 C9 120.7(5) . . ?
C11 C10 C15 119.4(5) . . ?
C15 C10 C9 119.8(5) . . ?
C10 C11 H11 119.1 . . ?
C10 C11 C12 121.7(5) . . ?
C12 C11 H11 119.1 . . ?
C11 C12 C13 118.1(5) . . ?
C11 C12 C22 120.6(5) . . ?
C13 C12 C22 121.3(5) . . ?
C12 C13 C16 122.1(5) . . ?
C14 C13 C12 119.9(5) . . ?
C14 C13 C16 117.8(5) . . ?
C13 C14 H14 119.3 . . ?
C15 C14 C13 121.4(5) . . ?
C15 C14 H14 119.3 . . ?
C10 C15 H15 120.3 . . ?
C14 C15 C10 119.5(5) . . ?
C14 C15 H15 120.3 . . ?
O2 C16 N2 123.1(5) . . ?
O2 C16 C13 120.3(4) . . ?
N2 C16 C13 116.6(4) . . ?
N2 C17 H17A 109.6 . . ?
N2 C17 H17B 109.6 . . ?
N2 C17 C18 110.3(4) . . ?
H17A C17 H17B 108.1 . . ?
C18 C17 H17A 109.6 . . ?
C18 C17 H17B 109.6 . . ?
O3 C18 N3 122.7(5) . . ?
O3 C18 C17 121.9(5) . . ?
N3 C18 C17 115.3(5) . . ?
N3 C19 H19A 109.4 . . ?
N3 C19 H19B 109.4 . . ?
N3 C19 C20 111.2(5) . . ?
H19A C19 H19B 108.0 . . ?
C20 C19 H19A 109.4 . . ?
C20 C19 H19B 109.4 . . ?
F4 C20 F5 106.2(4) . . ?
F4 C20 F6 107.3(5) . . ?
F4 C20 C19 113.4(5) . . ?
F5 C20 C19 110.2(5) . . ?
F6 C20 F5 105.9(5) . . ?
F6 C20 C19 113.3(5) . . ?
F1 C21 F2 107.6(4) . . ?
F1 C21 F3 106.7(5) . . ?
F1 C21 C7 112.0(4) . . ?
F2 C21 F3 106.7(4) . . ?
F2 C21 C7 112.2(5) . . ?
F3 C21 C7 111.2(4) . . ?
C12 C22 H22A 109.5 . . ?
C12 C22 H22B 109.5 . . ?
C12 C22 H22C 109.5 . . ?
H22A C22 H22B 109.5 . . ?
H22A C22 H22C 109.5 . . ?
H22B C22 H22C 109.5 . . ?

loop_
_geom_bond_atom_site_label_1
_geom_bond_atom_site_label_2
_geom_bond_distance
_geom_bond_site_symmetry_2
_geom_bond_publ_flag
Cl1 C1 1.734(5) . ?
Cl2 C3 1.736(5) . ?
F1 C21 1.328(6) . ?
F2 C21 1.335(6) . ?
F3 C21 1.343(6) . ?
F4 C20 1.326(6) . ?
F5 C20 1.358(6) . ?
F6 C20 1.333(6) . ?
O1 N1 1.409(5) . ?
O1 C7 1.445(6) . ?
O2 C16 1.228(6) . ?
O3 C18 1.221(6) . ?
N1 C9 1.268(6) . ?
N2 H2 0.8800 . ?
N2 C16 1.324(6) . ?
N2 C17 1.449(6) . ?
N3 H3 0.8800 . ?
N3 C18 1.340(7) . ?
N3 C19 1.434(6) . ?
C1 C2 1.373(7) . ?
C1 C6 1.387(7) . ?
C2 H2A 0.9500 . ?
C2 C3 1.370(7) . ?
C3 C4 1.373(7) . ?
C4 H4 0.9500 . ?
C4 C5 1.392(7) . ?
C5 C6 1.380(6) . ?
C5 C7 1.509(7) . ?
C6 H6 0.9500 . ?
C7 C8 1.528(6) . ?
C7 C21 1.515(7) . ?
C8 H8A 0.9900 . ?
C8 H8B 0.9900 . ?
C8 C9 1.488(7) . ?
C9 C10 1.468(7) . ?
C10 C11 1.380(7) . ?
C10 C15 1.385(7) . ?
C11 H11 0.9500 . ?
C11 C12 1.385(7) . ?
C12 C13 1.399(7) . ?
C12 C22 1.497(7) . ?
C13 C14 1.377(7) . ?
C13 C16 1.489(7) . ?
C14 H14 0.9500 . ?
C14 C15 1.372(7) . ?
C15 H15 0.9500 . ?
C17 H17A 0.9900 . ?
C17 H17B 0.9900 . ?
C17 C18 1.513(7) . ?
C19 H19A 0.9900 . ?
C19 H19B 0.9900 . ?
C19 C20 1.483(8) . ?
C22 H22A 0.9800 . ?
C22 H22B 0.9800 . ?
C22 H22C 0.9800 . ?

loop_
_geom_torsion_atom_site_label_1
_geom_torsion_atom_site_label_2
_geom_torsion_atom_site_label_3
_geom_torsion_atom_site_label_4
_geom_torsion
_geom_torsion_site_symmetry_1
_geom_torsion_site_symmetry_2
_geom_torsion_site_symmetry_3
_geom_torsion_site_symmetry_4
_geom_torsion_publ_flag
Cl1 C1 C2 C3 179.5(4) . . . . ?
Cl1 C1 C6 C5 -179.9(4) . . . . ?
Cl2 C3 C4 C5 177.6(4) . . . . ?
O1 N1 C9 C8 -1.4(6) . . . . ?
O1 N1 C9 C10 177.1(4) . . . . ?
O1 C7 C8 C9 -2.9(5) . . . . ?
O1 C7 C21 F1 58.6(5) . . . . ?
O1 C7 C21 F2 179.8(4) . . . . ?
O1 C7 C21 F3 -60.8(5) . . . . ?
N1 O1 C7 C5 -121.0(4) . . . . ?
N1 O1 C7 C8 2.4(5) . . . . ?
N1 O1 C7 C21 119.7(4) . . . . ?
N1 C9 C10 C11 1.2(8) . . . . ?
N1 C9 C10 C15 -176.9(5) . . . . ?
N2 C17 C18 O3 92.0(6) . . . . ?
N2 C17 C18 N3 -85.3(5) . . . . ?
N3 C19 C20 F4 -55.6(6) . . . . ?
N3 C19 C20 F5 -174.5(4) . . . . ?
N3 C19 C20 F6 67.0(6) . . . . ?
C1 C2 C3 Cl2 -177.0(4) . . . . ?
C1 C2 C3 C4 0.6(8) . . . . ?
C2 C1 C6 C5 0.4(8) . . . . ?
C2 C3 C4 C5 0.0(8) . . . . ?
C3 C4 C5 C6 -0.4(7) . . . . ?
C3 C4 C5 C7 -179.1(4) . . . . ?
C4 C5 C6 C1 0.2(7) . . . . ?
C4 C5 C7 O1 171.8(4) . . . . ?
C4 C5 C7 C8 54.1(6) . . . . ?
C4 C5 C7 C21 -74.0(6) . . . . ?
C5 C7 C8 C9 117.2(4) . . . . ?
C5 C7 C21 F1 -59.2(6) . . . . ?
C5 C7 C21 F2 62.0(6) . . . . ?
C5 C7 C21 F3 -178.5(4) . . . . ?
C6 C1 C2 C3 -0.8(8) . . . . ?
C6 C5 C7 O1 -6.9(6) . . . . ?
C6 C5 C7 C8 -124.6(5) . . . . ?
C6 C5 C7 C21 107.3(5) . . . . ?
C7 O1 N1 C9 -0.8(5) . . . . ?
C7 C5 C6 C1 178.9(4) . . . . ?
C7 C8 C9 N1 2.8(6) . . . . ?
C7 C8 C9 C10 -175.7(5) . . . . ?
C8 C7 C21 F1 171.3(4) . . . . ?
C8 C7 C21 F2 -67.5(5) . . . . ?
C8 C7 C21 F3 51.9(6) . . . . ?
C8 C9 C10 C11 179.5(5) . . . . ?
C8 C9 C10 C15 1.5(7) . . . . ?
C9 C10 C11 C12 -178.1(5) . . . . ?
C9 C10 C15 C14 177.6(5) . . . . ?
C10 C11 C12 C13 0.2(8) . . . . ?
C10 C11 C12 C22 179.2(5) . . . . ?
C11 C10 C15 C14 -0.5(7) . . . . ?
C11 C12 C13 C14 0.2(8) . . . . ?
C11 C12 C13 C16 175.0(5) . . . . ?
C12 C13 C14 C15 -0.8(8) . . . . ?
C12 C13 C16 O2 -101.9(6) . . . . ?
C12 C13 C16 N2 79.1(6) . . . . ?
C13 C14 C15 C10 0.9(8) . . . . ?
C14 C13 C16 O2 73.0(7) . . . . ?
C14 C13 C16 N2 -106.0(6) . . . . ?
C15 C10 C11 C12 0.0(8) . . . . ?
C16 N2 C17 C18 96.8(6) . . . . ?
C16 C13 C14 C15 -175.8(5) . . . . ?
C17 N2 C16 O2 0.7(8) . . . . ?
C17 N2 C16 C13 179.7(4) . . . . ?
C18 N3 C19 C20 -98.3(6) . . . . ?
C19 N3 C18 O3 -0.8(8) . . . . ?
C19 N3 C18 C17 176.4(4) . . . . ?
C21 C7 C8 C9 -114.7(4) . . . . ?
C22 C12 C13 C14 -178.8(5) . . . . ?
C22 C12 C13 C16 -4.1(8) . . . . ?
